data_4305884
loop_
_publ_author_name
'Pabitra Baran Chatterjee'
'Sk Md Towsif Abtab'
'Kisholoy Bhattacharya'
'Akira Endo'
'Elizabeth J. Shotton'
'Simon J. Teat'
'Muktimoy Chaudhury'

_publ_section_title
;
Hetero-Bimetallic Complexes Involving Vanadium(V) and Rhenium(VII) Centers,
Connected by Unsupported \m-Oxido Bridge: Synthesis, Characterization, and
Redox Study
;
_journal_name_full 'Inorganic Chemistry'
_journal_page_first 8830
_journal_page_last 8838
_journal_paper_doi 10.1021/ic800815p
_journal_volume 47
_journal_year 2008
_chemical_formula_sum 'C18 H20 N2 O10 Re V'
_chemical_formula_weight 661.50
_chemical_name_systematic
;
 ?
;
_space_group_IT_number 2
_symmetry_cell_setting triclinic
_symmetry_space_group_name_Hall '-P 1'
_symmetry_space_group_name_H-M 'P -1'
_atom_sites_solution_hydrogens mixed
_atom_sites_solution_primary direct
_atom_sites_solution_secondary difmap
_audit_creation_method SHELXL-97
_cell_angle_alpha 89.625(2)
_cell_angle_beta 85.627(2)
_cell_angle_gamma 64.734(2)
_cell_formula_units_Z 2
_cell_length_a 8.2522(7)
_cell_length_b 9.1776(8)
_cell_length_c 15.1526(13)
_cell_measurement_reflns_used 5570
_cell_measurement_temperature 150(2)
_cell_measurement_theta_max 33.13
_cell_measurement_theta_min 4.18
_cell_volume 1034.35(15)
_computing_cell_refinement 'Bruker SAINT'
_computing_data_collection 'Bruker APEX 2'
_computing_data_reduction 'Bruker SAINT'
_computing_molecular_graphics 'Bruker SHELXTL'
_computing_publication_material 'Bruker SHELXTL and local programs'
_computing_structure_refinement 'Bruker SHELXTL'
_computing_structure_solution 'Bruker SHELXTL'
_diffrn_ambient_temperature 150(2)
_diffrn_measured_fraction_theta_full 0.954
_diffrn_measured_fraction_theta_max 0.890
_diffrn_measurement_device_type 'Bruker APEX II CCD diffractometer'
_diffrn_measurement_method '\w rotation with wide frames'
_diffrn_radiation_monochromator 'silicon 111'
_diffrn_radiation_source 'Daresbury SRS station 16.2'
_diffrn_radiation_type synchrotron
_diffrn_radiation_wavelength 0.8460
_diffrn_reflns_av_R_equivalents 0.0282
_diffrn_reflns_av_sigmaI/netI 0.0422
_diffrn_reflns_limit_h_max 10
_diffrn_reflns_limit_h_min -10
_diffrn_reflns_limit_k_max 11
_diffrn_reflns_limit_k_min -11
_diffrn_reflns_limit_l_max 19
_diffrn_reflns_limit_l_min -18
_diffrn_reflns_number 7434
_diffrn_reflns_theta_full 31.00
_diffrn_reflns_theta_max 33.14
_diffrn_reflns_theta_min 4.28
_exptl_absorpt_coefficient_mu 9.905
_exptl_absorpt_correction_T_max 0.91
_exptl_absorpt_correction_T_min 0.20
_exptl_absorpt_correction_type multi-scan
_exptl_absorpt_process_details 'SADABS 2004/1 Bruker AXS Madison WI USA'
_exptl_crystal_colour green
_exptl_crystal_density_diffrn 2.124
_exptl_crystal_density_method 'not measured'
_exptl_crystal_description plate
_exptl_crystal_F_000 640
_exptl_crystal_size_max 0.20
_exptl_crystal_size_mid 0.06
_exptl_crystal_size_min 0.005
_refine_diff_density_max 4.112
_refine_diff_density_min -4.414
_refine_diff_density_rms 0.219
_refine_ls_extinction_method none
_refine_ls_goodness_of_fit_ref 1.071
_refine_ls_hydrogen_treatment constr
_refine_ls_matrix_type full
_refine_ls_number_parameters 291
_refine_ls_number_reflns 4163
_refine_ls_number_restraints 27
_refine_ls_restrained_S_all 1.072
_refine_ls_R_factor_all 0.0446
_refine_ls_R_factor_gt 0.0431
_refine_ls_shift/su_max 0.001
_refine_ls_shift/su_mean 0.000
_refine_ls_structure_factor_coef Fsqd
_refine_ls_weighting_details 'calc w=1/[\s^2^(Fo^2^)+(0.0807P)^2^+1.8601P] where P=(Fo^2^+2Fc^2^)/3'
_refine_ls_weighting_scheme calc
_refine_ls_wR_factor_gt 0.1099
_refine_ls_wR_factor_ref 0.1112
_reflns_number_gt 3973
_reflns_number_total 4163
_reflns_threshold_expression I>2\s(I)
_cod_data_source_file ic800815p_si_002_1.cif
_cod_data_source_block MC1
_cod_database_code 4305884

loop_
_symmetry_equiv_pos_as_xyz
'x, y, z'
'-x, -y, -z'

loop_
_atom_site_label
_atom_site_type_symbol
_atom_site_fract_x
_atom_site_fract_y
_atom_site_fract_z
_atom_site_U_iso_or_equiv
_atom_site_adp_type
_atom_site_occupancy
_atom_site_symmetry_multiplicity
_atom_site_calc_flag
_atom_site_refinement_flags
_atom_site_disorder_assembly
_atom_site_disorder_group
V1 V 0.21116(12) 0.59561(10) 0.24070(6) 0.0111(2) Uani 1 1 d . . .
C1 C 0.5817(7) 0.3523(6) 0.2152(4) 0.0135(11) Uani 1 1 d . . .
O1 O 0.4177(5) 0.4407(5) 0.1883(3) 0.0147(8) Uani 1 1 d . . .
C2 C 0.6954(8) 0.2084(7) 0.1647(4) 0.0166(11) Uani 1 1 d . . .
O2 O 0.6155(5) 0.1748(5) 0.0968(3) 0.0192(9) Uani 1 1 d . . .
C3 C 0.8675(8) 0.1202(7) 0.1880(4) 0.0222(13) Uani 1 1 d . . .
H3 H 0.9438 0.0239 0.1556 0.027 Uiso 1 1 calc R . .
C4 C 0.9311(8) 0.1709(8) 0.2587(5) 0.0238(13) Uani 1 1 d . . .
H4 H 1.0507 0.1085 0.2734 0.029 Uiso 1 1 calc R . .
C5 C 0.8250(8) 0.3087(8) 0.3074(4) 0.0224(13) Uani 1 1 d . . .
H5 H 0.8707 0.3414 0.3554 0.027 Uiso 1 1 calc R . .
C6 C 0.6473(7) 0.4014(7) 0.2855(4) 0.0149(11) Uani 1 1 d . . .
C7 C 0.5408(8) 0.5480(7) 0.3350(4) 0.0160(11) Uani 1 1 d U . .
H7 H 0.5968 0.5794 0.3789 0.019 Uiso 1 1 calc R . .
N1 N 0.3745(6) 0.6409(6) 0.3247(3) 0.0149(9) Uani 1 1 d U . .
C8 C 0.2803(8) 0.7869(7) 0.3802(4) 0.0217(12) Uani 1 1 d U . .
H8A H 0.2596 0.8838 0.3451 0.026 Uiso 1 1 calc R . .
H8B H 0.3518 0.7861 0.4300 0.026 Uiso 1 1 calc R . .
C9 C 0.1025(8) 0.7873(8) 0.4147(4) 0.0221(13) Uani 1 1 d U . .
H9A H 0.1216 0.7049 0.4603 0.027 Uiso 1 1 calc R . .
H9B H 0.0201 0.8941 0.4413 0.027 Uiso 1 1 calc R . .
N2 N 0.0267(7) 0.7499(6) 0.3375(3) 0.0149(9) Uani 1 1 d U . .
C10 C -0.1417(8) 0.8234(7) 0.3283(4) 0.0174(12) Uani 1 1 d U . .
H10 H -0.2143 0.9058 0.3705 0.021 Uiso 1 1 calc R . .
C11 C -0.2284(8) 0.7878(7) 0.2566(4) 0.0176(11) Uani 1 1 d . . .
C12 C -0.4097(8) 0.8910(7) 0.2442(4) 0.0209(12) Uani 1 1 d . . .
H12 H -0.4724 0.9844 0.2813 0.025 Uiso 1 1 calc R . .
C13 C -0.4950(8) 0.8565(7) 0.1789(4) 0.0215(12) Uani 1 1 d . . .
H13 H -0.6162 0.9277 0.1707 0.026 Uiso 1 1 calc R . .
C14 C -0.4072(8) 0.7189(7) 0.1242(4) 0.0190(12) Uani 1 1 d . . .
H14 H -0.4683 0.6975 0.0790 0.023 Uiso 1 1 calc R . .
C15 C -0.2293(8) 0.6127(7) 0.1361(4) 0.0156(11) Uani 1 1 d . . .
O4 O -0.1303(6) 0.4743(5) 0.0883(3) 0.0196(9) Uani 1 1 d . . .
C16 C -0.1381(7) 0.6481(7) 0.2014(4) 0.0147(11) Uani 1 1 d . . .
O3 O 0.0302(5) 0.5431(5) 0.2129(3) 0.0151(8) Uani 1 1 d . . .
C17 C 0.7261(8) 0.0379(7) 0.0416(4) 0.0230(13) Uani 1 1 d U . .
H17A H 0.8266 0.0549 0.0125 0.035 Uiso 1 1 calc R . .
H17B H 0.6549 0.0226 -0.0033 0.035 Uiso 1 1 calc R . .
H17C H 0.7730 -0.0581 0.0778 0.035 Uiso 1 1 calc R . .
C18 C -0.2066(9) 0.4410(8) 0.0140(4) 0.0244(13) Uani 1 1 d . . .
H18A H -0.3159 0.4292 0.0342 0.037 Uiso 1 1 calc R . .
H18B H -0.1197 0.3409 -0.0162 0.037 Uiso 1 1 calc R . .
H18C H -0.2366 0.5300 -0.0271 0.037 Uiso 1 1 calc R . .
O5 O 0.1749(5) 0.7419(5) 0.1760(3) 0.0150(8) Uani 1 1 d . . .
Re1 Re 0.29328(3) 0.27873(2) 0.430786(13) 0.01440(11) Uani 1 1 d . . .
O11 O 0.2445(6) 0.4097(5) 0.3433(3) 0.0222(9) Uani 1 1 d . . .
O12 O 0.5237(6) 0.1660(6) 0.4304(3) 0.0327(11) Uani 1 1 d . . .
O13 O 0.2174(7) 0.3864(6) 0.5283(3) 0.0287(10) Uani 1 1 d . . .
O14 O 0.1911(7) 0.1513(5) 0.4222(3) 0.0274(10) Uani 1 1 d . . .
O1W O 0.2343(8) 0.2097(6) 0.1107(5) 0.0467(14) Uani 1 1 d . . .

loop_
_atom_site_aniso_label
_atom_site_aniso_U_11
_atom_site_aniso_U_22
_atom_site_aniso_U_33
_atom_site_aniso_U_23
_atom_site_aniso_U_13
_atom_site_aniso_U_12
V1 0.0114(4) 0.0116(4) 0.0075(4) -0.0024(3) -0.0025(3) -0.0019(3)
C1 0.007(2) 0.011(2) 0.016(3) 0.003(2) 0.001(2) 0.0015(19)
O1 0.0155(19) 0.0138(18) 0.0098(18) -0.0040(15) -0.0022(15) -0.0011(15)
C2 0.019(3) 0.017(3) 0.015(3) 0.001(2) -0.001(2) -0.009(2)
O2 0.019(2) 0.0159(19) 0.019(2) -0.0073(16) 0.0000(16) -0.0037(16)
C3 0.016(3) 0.015(3) 0.029(3) 0.003(2) 0.000(2) -0.001(2)
C4 0.014(3) 0.022(3) 0.027(3) 0.005(3) -0.005(2) 0.000(2)
C5 0.019(3) 0.026(3) 0.021(3) 0.006(2) -0.007(2) -0.009(3)
C6 0.010(2) 0.020(3) 0.014(3) 0.005(2) -0.005(2) -0.004(2)
C7 0.020(3) 0.020(3) 0.010(2) 0.000(2) -0.006(2) -0.010(2)
N1 0.016(2) 0.016(2) 0.010(2) -0.0044(18) -0.0025(18) -0.0041(18)
C8 0.022(3) 0.020(3) 0.019(3) -0.010(2) -0.004(2) -0.005(2)
C9 0.021(2) 0.026(2) 0.014(2) -0.0063(19) -0.0038(18) -0.0060(18)
N2 0.0173(19) 0.0135(18) 0.0098(18) -0.0042(15) 0.0026(15) -0.0030(15)
C10 0.024(3) 0.014(3) 0.016(3) 0.002(2) 0.002(2) -0.011(2)
C11 0.012(3) 0.018(3) 0.021(3) 0.004(2) 0.003(2) -0.006(2)
C12 0.017(3) 0.018(3) 0.022(3) -0.001(2) 0.004(2) -0.003(2)
C13 0.011(3) 0.022(3) 0.027(3) 0.005(2) -0.003(2) -0.001(2)
C14 0.014(3) 0.025(3) 0.018(3) 0.003(2) -0.001(2) -0.008(2)
C15 0.016(3) 0.016(3) 0.014(3) 0.004(2) -0.001(2) -0.006(2)
O4 0.020(2) 0.020(2) 0.017(2) -0.0042(16) -0.0055(16) -0.0072(17)
C16 0.014(3) 0.016(3) 0.013(3) 0.001(2) 0.002(2) -0.006(2)
O3 0.0131(19) 0.0146(18) 0.0138(19) -0.0032(15) -0.0037(15) -0.0017(15)
C17 0.023(3) 0.017(2) 0.021(3) -0.008(2) 0.004(2) -0.001(2)
C18 0.034(4) 0.027(3) 0.014(3) 0.000(2) -0.010(3) -0.014(3)
O5 0.0159(19) 0.0140(18) 0.0122(18) -0.0026(15) -0.0011(15) -0.0035(15)
Re1 0.01721(16) 0.01626(15) 0.00902(15) 0.00122(9) -0.00470(9) -0.00588(11)
O11 0.027(2) 0.021(2) 0.017(2) 0.0060(17) -0.0101(17) -0.0074(18)
O12 0.014(2) 0.042(3) 0.033(3) 0.006(2) -0.0094(19) -0.003(2)
O13 0.034(3) 0.041(3) 0.015(2) -0.0052(19) 0.0004(18) -0.020(2)
O14 0.036(3) 0.022(2) 0.028(2) 0.0015(19) -0.008(2) -0.015(2)
O1W 0.039(3) 0.029(3) 0.064(4) -0.014(3) 0.003(3) -0.008(2)

loop_
_atom_type_symbol
_atom_type_description
_atom_type_scat_dispersion_real
_atom_type_scat_dispersion_imag
_atom_type_scat_source
C C -0.0020 0.0024 'International Tables Vol C Tables 4.2.6.8 and 6.1.1.4'
H H 0.0000 0.0000 'International Tables Vol C Tables 4.2.6.8 and 6.1.1.4'
N N -0.0031 0.0049 'International Tables Vol C Tables 4.2.6.8 and 6.1.1.4'
O O -0.0042 0.0089 'International Tables Vol C Tables 4.2.6.8 and 6.1.1.4'
V V 0.2394 0.7367 'International Tables Vol C Tables 4.2.6.8 and 6.1.1.4'
Re Re -2.7272 9.6059 'International Tables Vol C Tables 4.2.6.8 and 6.1.1.4'

loop_
_geom_angle_atom_site_label_1
_geom_angle_atom_site_label_2
_geom_angle_atom_site_label_3
_geom_angle
_geom_angle_site_symmetry_1
_geom_angle_site_symmetry_3
_geom_angle_publ_flag
O5 V1 O1 101.75(19) . . ?
O5 V1 O3 99.07(19) . . ?
O1 V1 O3 106.21(18) . . ?
O5 V1 N2 90.89(19) . . ?
O1 V1 N2 160.44(19) . . ?
O3 V1 N2 86.15(19) . . ?
O5 V1 N1 98.6(2) . . ?
O1 V1 N1 86.20(18) . . ?
O3 V1 N1 155.77(19) . . ?
N2 V1 N1 77.11(19) . . ?
O5 V1 O11 173.81(19) . . ?
O1 V1 O11 83.90(17) . . ?
O3 V1 O11 81.57(17) . . ?
N2 V1 O11 83.00(18) . . ?
N1 V1 O11 79.14(17) . . ?
O1 C1 C6 122.3(5) . . ?
O1 C1 C2 117.6(5) . . ?
C6 C1 C2 119.9(5) . . ?
C1 O1 V1 134.2(4) . . ?
O2 C2 C3 127.1(5) . . ?
O2 C2 C1 114.1(5) . . ?
C3 C2 C1 118.8(6) . . ?
C2 O2 C17 116.2(5) . . ?
C2 C3 C4 120.6(6) . . ?
C5 C4 C3 121.5(6) . . ?
C4 C5 C6 119.3(6) . . ?
C1 C6 C5 119.9(5) . . ?
C1 C6 C7 121.6(5) . . ?
C5 C6 C7 118.5(5) . . ?
N1 C7 C6 125.1(5) . . ?
C7 N1 C8 119.7(5) . . ?
C7 N1 V1 126.2(4) . . ?
C8 N1 V1 114.0(4) . . ?
N1 C8 C9 106.3(5) . . ?
N2 C9 C8 106.1(5) . . ?
C10 N2 C9 120.3(5) . . ?
C10 N2 V1 123.1(4) . . ?
C9 N2 V1 116.2(4) . . ?
N2 C10 C11 123.7(6) . . ?
C16 C11 C12 119.0(6) . . ?
C16 C11 C10 121.5(5) . . ?
C12 C11 C10 119.4(5) . . ?
C13 C12 C11 120.2(6) . . ?
C12 C13 C14 121.2(5) . . ?
C13 C14 C15 120.0(6) . . ?
O4 C15 C14 125.6(5) . . ?
O4 C15 C16 114.7(5) . . ?
C14 C15 C16 119.6(5) . . ?
C15 O4 C18 117.7(5) . . ?
O3 C16 C15 118.5(5) . . ?
O3 C16 C11 121.4(5) . . ?
C15 C16 C11 119.9(5) . . ?
C16 O3 V1 125.4(4) . . ?
O13 Re1 O14 109.2(2) . . ?
O13 Re1 O12 108.5(2) . . ?
O14 Re1 O12 109.3(2) . . ?
O13 Re1 O11 109.6(2) . . ?
O14 Re1 O11 110.1(2) . . ?
O12 Re1 O11 110.0(2) . . ?
Re1 O11 V1 170.2(3) . . ?

loop_
_geom_bond_atom_site_label_1
_geom_bond_atom_site_label_2
_geom_bond_distance
_geom_bond_site_symmetry_2
_geom_bond_publ_flag
V1 O5 1.593(4) . ?
V1 O1 1.816(4) . ?
V1 O3 1.831(4) . ?
V1 N2 2.079(5) . ?
V1 N1 2.087(5) . ?
V1 O11 2.243(4) . ?
C1 O1 1.341(7) . ?
C1 C6 1.390(8) . ?
C1 C2 1.434(8) . ?
C2 O2 1.367(7) . ?
C2 C3 1.374(8) . ?
O2 C17 1.425(7) . ?
C3 C4 1.392(9) . ?
C4 C5 1.371(9) . ?
C5 C6 1.410(8) . ?
C6 C7 1.431(8) . ?
C7 N1 1.291(7) . ?
N1 C8 1.461(7) . ?
C8 C9 1.519(9) . ?
C9 N2 1.475(7) . ?
N2 C10 1.278(8) . ?
C10 C11 1.456(9) . ?
C11 C16 1.415(8) . ?
C11 C12 1.415(8) . ?
C12 C13 1.370(9) . ?
C13 C14 1.395(9) . ?
C14 C15 1.398(8) . ?
C15 O4 1.357(7) . ?
C15 C16 1.407(8) . ?
O4 C18 1.427(7) . ?
C16 O3 1.334(7) . ?
Re1 O13 1.703(5) . ?
Re1 O14 1.720(4) . ?
Re1 O12 1.733(4) . ?
Re1 O11 1.736(4) . ?
